data_9014910
loop_
_publ_author_name
'Yashima, M.'
'Suzuki, R. O.'

_publ_section_title
;
 Electronic structure and magnetic properties of monoclinic beta-Cu2V2O7:
 A GGA+U study
 Note: this is a modification of the monoclinic structure from the
 Calvo & Faggiani (1975) paper, in the triclinic setting
;
_journal_name_full 'Physical Review B'
_journal_page_first 125201
_journal_page_last 125206
_journal_paper_doi 10.1103/PhysRevB.79.125201
_journal_volume 79
_journal_year 2009
_chemical_compound_source Synthetic
_chemical_formula_sum 'Cu2 O7 V2'
_chemical_name_mineral Ziesite
_space_group_IT_number 1
_symmetry_space_group_name_Hall 'P 1'
_symmetry_space_group_name_H-M 'P 1'
_cell_angle_alpha 104
_cell_angle_beta 110.45
_cell_angle_gamma 46.17
_cell_length_a 7.687
_cell_length_b 5.54982
_cell_length_c 10.09
_cell_formula_units_Z 2
_cell_volume 290.958
_database_code_amcsd 0018362
_exptl_crystal_density_diffrn 3.892
_cod_original_formula_sum 'Cu2 V2 O7'
_cod_database_code 9014910

loop_
_space_group_symop_operation_xyz
x,y,z

loop_
_atom_site_label
_atom_site_fract_x
_atom_site_fract_y
_atom_site_fract_z
Cu1 0.76380 0.85280 0.98600
Cu2 0.38340 0.85280 0.51400
Cu3 0.61660 0.14720 0.48600
Cu4 0.23620 0.14720 0.01400
V1 0.56410 0.44380 0.21300
V2 0.99210 0.44380 0.28700
V3 0.43590 0.55620 0.78700
V4 0.00790 0.55620 0.71300
O1 0.86460 0.27080 0.25000
O2 0.13540 0.72920 0.75000
O3 0.36310 0.80580 0.13380
O4 0.83110 0.80580 0.36620
O5 0.63690 0.19420 0.86620
O6 0.16890 0.19420 0.63380
O7 0.53440 0.17620 0.10240
O8 0.28940 0.17620 0.39760
O9 0.46560 0.82380 0.89760
O10 0.71060 0.82380 0.60240
O11 0.48460 0.50240 0.37090
O12 0.01300 0.50240 0.12910
O13 0.51540 0.49760 0.62910
O14 0.98700 0.49760 0.87090

loop_
_cod_related_entry_id
_cod_related_entry_database
_cod_related_entry_code
1 AMCSD 0018362
